data_7240674
loop_
_publ_author_name
'Chen, Qinfang'
'Pan, Yihao'
'Zhao, Dongxin'
'Yang, Weiran'
'Zheng, Jing'

_publ_section_title
;
 Construct indeno[1,2-b]oxepine or cis-cyclopropylacrylate by sulfur
 ylides
;
_journal_issue 37
_journal_name_full 'RSC Advances'
_journal_page_first 21895
_journal_page_last 21906
_journal_paper_doi 10.1039/D0RA03919E
_journal_volume 10
_journal_year 2020
_chemical_formula_moiety 'C17 H13 N3 O2'
_chemical_formula_sum 'C17 H13 N3 O2'
_chemical_formula_weight 291.30
_space_group_crystal_system monoclinic
_space_group_IT_number 15
_space_group_name_Hall '-C 2yc'
_space_group_name_H-M_alt 'C 1 2/c 1'
_atom_sites_solution_hydrogens geom
_atom_sites_solution_primary dual
_audit_creation_date 2019-05-08
_audit_creation_method
;
Olex2 1.2
(compiled 2018.05.29 svn.r3508 for OlexSys, GUI svn.r5506)
;
_audit_update_record
;
2019-09-26 deposited with the CCDC.	2020-05-29 downloaded from the CCDC.
;
_cell_angle_alpha 90
_cell_angle_beta 90.896(5)
_cell_angle_gamma 90
_cell_formula_units_Z 8
_cell_length_a 26.1711(17)
_cell_length_b 10.0725(7)
_cell_length_c 11.4469(8)
_cell_measurement_reflns_used 5264
_cell_measurement_temperature 170(2)
_cell_measurement_theta_max 55.07
_cell_measurement_theta_min 4.093
_cell_volume 3017.1(4)
_computing_cell_refinement 'SAINT v8.37A (Bruker, 2015)'
_computing_data_reduction 'SAINT v8.37A (Bruker, 2015)'
_computing_molecular_graphics 'Olex2 (Dolomanov et al., 2009)'
_computing_publication_material 'Olex2 (Dolomanov et al., 2009)'
_computing_structure_refinement 'ShelXL (Sheldrick, 2015)'
_computing_structure_solution 'ShelXT (Sheldrick, 2015)'
_diffrn_ambient_temperature 169.99
_diffrn_measured_fraction_theta_full 1.000
_diffrn_measured_fraction_theta_max 0.995
_diffrn_measurement_device_type 'Bruker D8 Venture'
_diffrn_measurement_method '\f and \w scans'
_diffrn_radiation_type GaK\a
_diffrn_radiation_wavelength 1.34139
_diffrn_reflns_av_R_equivalents 0.0643
_diffrn_reflns_av_unetI/netI 0.0450
_diffrn_reflns_Laue_measured_fraction_full 1.000
_diffrn_reflns_Laue_measured_fraction_max 0.995
_diffrn_reflns_limit_h_max 31
_diffrn_reflns_limit_h_min -31
_diffrn_reflns_limit_k_max 10
_diffrn_reflns_limit_k_min -12
_diffrn_reflns_limit_l_max 14
_diffrn_reflns_limit_l_min -13
_diffrn_reflns_number 15336
_diffrn_reflns_point_group_measured_fraction_full 1.000
_diffrn_reflns_point_group_measured_fraction_max 0.995
_diffrn_reflns_theta_full 53.594
_diffrn_reflns_theta_max 55.395
_diffrn_reflns_theta_min 2.938
_diffrn_standards_number 0
_exptl_absorpt_coefficient_mu 0.453
_exptl_absorpt_correction_T_max 0.7508
_exptl_absorpt_correction_T_min 0.5799
_exptl_absorpt_correction_type multi-scan
_exptl_absorpt_process_details
'SADABS-2016/2 (Bruker,2016/2) was used for absorption correction. wR2(int) was 0.1621 before and 0.0735 after correction. The Ratio of minimum to maximum transmission is 0.7724. The \l/2 correction factor is Not present.'
_exptl_crystal_colour colourless
_exptl_crystal_density_diffrn 1.283
_exptl_crystal_description block
_exptl_crystal_F_000 1216
_exptl_crystal_size_max 0.08
_exptl_crystal_size_mid 0.06
_exptl_crystal_size_min 0.05
_refine_diff_density_max 0.576
_refine_diff_density_min -0.425
_refine_diff_density_rms 0.058
_refine_ls_extinction_method none
_refine_ls_goodness_of_fit_ref 1.051
_refine_ls_hydrogen_treatment constr
_refine_ls_matrix_type full
_refine_ls_number_parameters 200
_refine_ls_number_reflns 2904
_refine_ls_number_restraints 0
_refine_ls_restrained_S_all 1.051
_refine_ls_R_factor_all 0.1108
_refine_ls_R_factor_gt 0.0718
_refine_ls_shift/su_max 0.002
_refine_ls_shift/su_mean 0.000
_refine_ls_structure_factor_coef Fsqd
_refine_ls_weighting_details 'w=1/[\s^2^(Fo^2^)+(0.1018P)^2^+4.8570P] where P=(Fo^2^+2Fc^2^)/3'
_refine_ls_weighting_scheme calc
_refine_ls_wR_factor_gt 0.1836
_refine_ls_wR_factor_ref 0.2159
_reflns_Friedel_coverage 0.000
_reflns_number_gt 1900
_reflns_number_total 2904
_reflns_threshold_expression 'I > 2\s(I)'
_cod_data_source_file d0ra03919e2.cif
_cod_data_source_block 1905060293_0m
_cod_depositor_comments 'Adding full bibliography for 7240673--7240674.cif.'
_cod_database_code 7240674
_shelx_shelxl_version_number 2016/6
_shelx_space_group_comment
;
The symmetry employed for this shelxl refinement is uniquely defined
by the following loop, which should always be used as a source of
symmetry information in preference to the above space-group names.
They are only intended as comments.
;
_shelx_estimated_absorpt_t_max 0.978
_shelx_estimated_absorpt_t_min 0.965
_olex2_refinement_description
;
1. Fixed Uiso
 At 1.2 times of:
  All C(H) groups, All C(H,H) groups
 At 1.5 times of:
  All C(H,H,H) groups
2.a Ternary CH refined with riding coordinates:
 C1(H1), C3(H3)
2.b Secondary CH2 refined with riding coordinates:
 C7(H7A,H7B)
2.c Aromatic/amide H refined with riding coordinates:
 C4(H4), C5(H5), C12(H12), C13(H13), C15(H15), C16(H16)
2.d Idealised Me refined as rotating group:
 C8(H8A,H8B,H8C)
;
_olex2_submission_special_instructions 'No special instructions were received'

loop_
_space_group_symop_operation_xyz
'x, y, z'
'-x, y, -z+1/2'
'x+1/2, y+1/2, z'
'-x+1/2, y+1/2, -z+1/2'
'-x, -y, -z'
'x, -y, z-1/2'
'-x+1/2, -y+1/2, -z'
'x+1/2, -y+1/2, z-1/2'

loop_
_atom_site_label
_atom_site_type_symbol
_atom_site_fract_x
_atom_site_fract_y
_atom_site_fract_z
_atom_site_U_iso_or_equiv
_atom_site_adp_type
_atom_site_occupancy
_atom_site_site_symmetry_order
_atom_site_calc_flag
_atom_site_refinement_flags_posn
_atom_site_refinement_flags_adp
_atom_site_refinement_flags_occupancy
_atom_site_disorder_assembly
_atom_site_disorder_group
O1 O 0.54856(10) 0.1179(3) 0.3466(2) 0.0722(8) Uani 1 1 d . . . . .
O2 O 0.51176(10) 0.2886(3) 0.4418(3) 0.0810(9) Uani 1 1 d . . . . .
N1 N 0.40757(12) 0.2329(3) 0.7784(2) 0.0579(8) Uani 1 1 d . . . . .
N2 N 0.31093(13) -0.1163(3) 0.7279(3) 0.0638(8) Uani 1 1 d . . . . .
N3 N 0.30539(11) 0.8128(3) 0.4355(3) 0.0565(8) Uani 1 1 d . . . . .
C1 C 0.33138(11) 0.1432(3) 0.5256(2) 0.0399(7) Uani 1 1 d . . . . .
H1 H 0.300363 0.093358 0.498325 0.048 Uiso 1 1 calc R . . . .
C2 C 0.35771(12) 0.0817(3) 0.6331(3) 0.0407(7) Uani 1 1 d . . . . .
C3 C 0.38011(11) 0.0688(3) 0.5095(2) 0.0400(7) Uani 1 1 d . . . . .
H3 H 0.376668 -0.020580 0.472223 0.048 Uiso 1 1 calc R . . . .
C4 C 0.42831(12) 0.1397(3) 0.4871(3) 0.0422(7) Uani 1 1 d . . . . .
H4 H 0.433878 0.222521 0.524865 0.051 Uiso 1 1 calc R . . . .
C5 C 0.46435(12) 0.0943(3) 0.4172(3) 0.0471(8) Uani 1 1 d . . . . .
H5 H 0.458803 0.011822 0.378766 0.057 Uiso 1 1 calc R . . . .
C6 C 0.51232(14) 0.1652(4) 0.3965(3) 0.0565(9) Uani 1 1 d . . . . .
C7 C 0.55898(18) 0.3655(5) 0.4405(6) 0.118(2) Uani 1 1 d . . . . .
H7A H 0.565128 0.404291 0.518982 0.141 Uiso 1 1 calc R . . . .
H7B H 0.587858 0.305459 0.423498 0.141 Uiso 1 1 calc R . . . .
C8 C 0.55773(19) 0.4665(5) 0.3587(5) 0.1039(18) Uani 1 1 d . . . . .
H8A H 0.555885 0.428187 0.280082 0.156 Uiso 1 1 calc GR . . . .
H8B H 0.588746 0.520418 0.366792 0.156 Uiso 1 1 calc GR . . . .
H8C H 0.527665 0.522363 0.371359 0.156 Uiso 1 1 calc GR . . . .
C9 C 0.38529(12) 0.1662(3) 0.7144(3) 0.0429(7) Uani 1 1 d . . . . .
C10 C 0.33260(13) -0.0304(3) 0.6861(3) 0.0468(8) Uani 1 1 d . . . . .
C11 C 0.32688(11) 0.2902(3) 0.5110(2) 0.0383(7) Uani 1 1 d . . . . .
C12 C 0.34499(12) 0.3502(3) 0.4104(3) 0.0434(7) Uani 1 1 d . . . . .
H12 H 0.361639 0.298119 0.353264 0.052 Uiso 1 1 calc R . . . .
C13 C 0.33898(12) 0.4850(3) 0.3930(3) 0.0442(8) Uani 1 1 d . . . . .
H13 H 0.351797 0.525557 0.324493 0.053 Uiso 1 1 calc R . . . .
C14 C 0.31406(11) 0.5613(3) 0.4760(3) 0.0409(7) Uani 1 1 d . . . . .
C15 C 0.29573(12) 0.5021(3) 0.5771(3) 0.0445(7) Uani 1 1 d . . . . .
H15 H 0.278946 0.554182 0.634097 0.053 Uiso 1 1 calc R . . . .
C16 C 0.30211(11) 0.3678(3) 0.5938(3) 0.0422(7) Uani 1 1 d . . . . .
H16 H 0.289491 0.327404 0.662545 0.051 Uiso 1 1 calc R . . . .
C17 C 0.30847(12) 0.7020(3) 0.4553(3) 0.0454(8) Uani 1 1 d . . . . .

loop_
_atom_site_aniso_label
_atom_site_aniso_U_11
_atom_site_aniso_U_22
_atom_site_aniso_U_33
_atom_site_aniso_U_23
_atom_site_aniso_U_13
_atom_site_aniso_U_12
O1 0.0525(15) 0.103(2) 0.0615(16) 0.0257(15) 0.0122(12) 0.0085(14)
O2 0.0540(16) 0.0590(17) 0.130(3) 0.0169(16) 0.0034(16) -0.0171(12)
N1 0.073(2) 0.0536(18) 0.0476(17) -0.0071(14) 0.0005(15) 0.0016(15)
N2 0.080(2) 0.0462(17) 0.066(2) 0.0179(15) 0.0096(16) -0.0015(15)
N3 0.0590(18) 0.0339(15) 0.077(2) 0.0060(14) 0.0103(15) 0.0010(13)
C1 0.0475(17) 0.0342(15) 0.0380(16) 0.0028(12) -0.0008(13) -0.0044(13)
C2 0.0522(18) 0.0289(15) 0.0411(17) 0.0040(12) 0.0020(13) -0.0018(12)
C3 0.0524(18) 0.0302(14) 0.0376(16) 0.0022(12) 0.0040(13) -0.0033(13)
C4 0.0515(18) 0.0323(15) 0.0428(17) 0.0031(13) 0.0010(14) -0.0027(13)
C5 0.0532(19) 0.0438(18) 0.0445(18) 0.0041(14) 0.0035(14) -0.0030(14)
C6 0.052(2) 0.060(2) 0.057(2) 0.0221(18) 0.0004(17) -0.0039(17)
C7 0.062(3) 0.094(4) 0.197(6) 0.048(4) -0.004(3) -0.035(3)
C8 0.077(3) 0.091(4) 0.143(5) 0.054(3) -0.014(3) -0.029(3)
C9 0.0546(19) 0.0354(16) 0.0386(16) 0.0070(14) 0.0057(14) 0.0044(14)
C10 0.062(2) 0.0342(16) 0.0438(18) 0.0095(14) 0.0043(15) 0.0035(15)
C11 0.0442(16) 0.0322(15) 0.0383(16) 0.0036(12) -0.0034(13) -0.0038(12)
C12 0.063(2) 0.0322(15) 0.0349(16) 0.0012(12) 0.0019(14) -0.0009(14)
C13 0.063(2) 0.0310(15) 0.0386(16) 0.0050(13) 0.0015(14) -0.0032(14)
C14 0.0469(17) 0.0297(15) 0.0458(17) 0.0026(13) -0.0057(13) -0.0024(12)
C15 0.0492(18) 0.0399(17) 0.0446(17) 0.0030(14) 0.0025(14) 0.0026(14)
C16 0.0461(17) 0.0396(17) 0.0410(17) 0.0073(13) 0.0038(13) 0.0020(13)
C17 0.0490(18) 0.0332(17) 0.0542(19) 0.0032(14) 0.0035(14) -0.0022(13)

loop_
_atom_type_symbol
_atom_type_description
_atom_type_scat_dispersion_real
_atom_type_scat_dispersion_imag
_atom_type_scat_source
C C 0.0148 0.0070 'International Tables Vol C Tables 4.2.6.8 and 6.1.1.4'
H H 0.0000 0.0000 'International Tables Vol C Tables 4.2.6.8 and 6.1.1.4'
N N 0.0253 0.0136 'International Tables Vol C Tables 4.2.6.8 and 6.1.1.4'
O O 0.0412 0.0250 'International Tables Vol C Tables 4.2.6.8 and 6.1.1.4'

loop_
_geom_angle_atom_site_label_1
_geom_angle_atom_site_label_2
_geom_angle_atom_site_label_3
_geom_angle
_geom_angle_site_symmetry_1
_geom_angle_site_symmetry_3
_geom_angle_publ_flag
C6 O2 C7 118.2(4) . . ?
C2 C1 H1 113.6 . . ?
C3 C1 H1 113.6 . . ?
C3 C1 C2 61.44(19) . . ?
C3 C1 C11 123.3(2) . . ?
C11 C1 H1 113.6 . . ?
C11 C1 C2 121.6(2) . . ?
C1 C2 C3 58.02(18) . . ?
C9 C2 C1 119.5(2) . . ?
C9 C2 C3 116.5(3) . . ?
C10 C2 C1 116.8(3) . . ?
C10 C2 C3 120.0(2) . . ?
C10 C2 C9 114.6(3) . . ?
C1 C3 C2 60.53(19) . . ?
C1 C3 H3 115.7 . . ?
C2 C3 H3 115.7 . . ?
C4 C3 C1 120.9(2) . . ?
C4 C3 C2 117.1(2) . . ?
C4 C3 H3 115.7 . . ?
C3 C4 H4 118.1 . . ?
C5 C4 C3 123.8(3) . . ?
C5 C4 H4 118.1 . . ?
C4 C5 H5 118.4 . . ?
C4 C5 C6 123.2(3) . . ?
C6 C5 H5 118.4 . . ?
O1 C6 O2 123.8(3) . . ?
O1 C6 C5 124.3(4) . . ?
O2 C6 C5 111.9(3) . . ?
O2 C7 H7A 109.0 . . ?
O2 C7 H7B 109.0 . . ?
H7A C7 H7B 107.8 . . ?
C8 C7 O2 112.7(4) . . ?
C8 C7 H7A 109.0 . . ?
C8 C7 H7B 109.0 . . ?
C7 C8 H8A 109.5 . . ?
C7 C8 H8B 109.5 . . ?
C7 C8 H8C 109.5 . . ?
H8A C8 H8B 109.5 . . ?
H8A C8 H8C 109.5 . . ?
H8B C8 H8C 109.5 . . ?
N1 C9 C2 179.4(4) . . ?
N2 C10 C2 177.2(4) . . ?
C12 C11 C1 119.7(3) . . ?
C12 C11 C16 119.1(3) . . ?
C16 C11 C1 121.1(3) . . ?
C11 C12 H12 119.7 . . ?
C13 C12 C11 120.5(3) . . ?
C13 C12 H12 119.7 . . ?
C12 C13 H13 120.1 . . ?
C12 C13 C14 119.8(3) . . ?
C14 C13 H13 120.1 . . ?
C13 C14 C15 120.1(3) . . ?
C13 C14 C17 118.5(3) . . ?
C15 C14 C17 121.4(3) . . ?
C14 C15 H15 120.2 . . ?
C16 C15 C14 119.5(3) . . ?
C16 C15 H15 120.2 . . ?
C11 C16 H16 119.6 . . ?
C15 C16 C11 120.9(3) . . ?
C15 C16 H16 119.6 . . ?
N3 C17 C14 177.3(4) . . ?

loop_
_geom_bond_atom_site_label_1
_geom_bond_atom_site_label_2
_geom_bond_distance
_geom_bond_site_symmetry_2
_geom_bond_publ_flag
O1 C6 1.212(4) . ?
O2 C6 1.347(5) . ?
O2 C7 1.459(5) . ?
N1 C9 1.147(4) . ?
N2 C10 1.143(4) . ?
N3 C17 1.142(4) . ?
C1 H1 1.0000 . ?
C1 C2 1.532(4) . ?
C1 C3 1.493(4) . ?
C1 C11 1.494(4) . ?
C2 C3 1.546(4) . ?
C2 C9 1.446(4) . ?
C2 C10 1.445(4) . ?
C3 H3 1.0000 . ?
C3 C4 1.475(4) . ?
C4 H4 0.9500 . ?
C4 C5 1.327(4) . ?
C5 H5 0.9500 . ?
C5 C6 1.467(5) . ?
C7 H7A 0.9900 . ?
C7 H7B 0.9900 . ?
C7 C8 1.382(7) . ?
C8 H8A 0.9800 . ?
C8 H8B 0.9800 . ?
C8 H8C 0.9800 . ?
C11 C12 1.391(4) . ?
C11 C16 1.396(4) . ?
C12 H12 0.9500 . ?
C12 C13 1.381(4) . ?
C13 H13 0.9500 . ?
C13 C14 1.392(4) . ?
C14 C15 1.393(4) . ?
C14 C17 1.444(4) . ?
C15 H15 0.9500 . ?
C15 C16 1.376(4) . ?
C16 H16 0.9500 . ?
